data_2216584
loop_
_publ_author_name
'Zhu-Yan Zhang'
'Nan Yu'
'Xiao-Xi Guo'
'Jiao Pu'
'Jian-Ping Sun'

_publ_section_title
;
 Tetraaquabis[2-(3-benzoylphenyl)propanoato-\k<i>O</i>]nickel(II)
 monohydrate
;
_journal_coeditor_code IM2040
_journal_issue 12
_journal_name_full 'Acta Crystallographica Section E'
_journal_page_first m2883
_journal_page_last m2883
_journal_paper_doi 10.1107/S1600536807052762
_journal_volume 63
_journal_year 2007
_chemical_formula_iupac '[Ni (C16 H13 O3)2 (H2 O)4] , H2 O'
_chemical_formula_moiety 'C32 H34 Ni O10 , H2 O'
_chemical_formula_sum 'C32 H36 Ni O11'
_chemical_formula_weight 655.32
_chemical_name_systematic
;
Tetraaquabis[2-(3-benzoylphenyl)propanoato-\k<i>O</i>]nickel(II) monohydrate
;
_space_group_IT_number 2
_symmetry_cell_setting triclinic
_symmetry_space_group_name_Hall '-P 1'
_symmetry_space_group_name_H-M 'P -1'
_atom_sites_solution_hydrogens geom
_atom_sites_solution_primary direct
_atom_sites_solution_secondary difmap
_audit_creation_method SHELXL97
_cell_angle_alpha 92.05(3)
_cell_angle_beta 99.78(3)
_cell_angle_gamma 108.90(3)
_cell_formula_units_Z 2
_cell_length_a 8.559(2)
_cell_length_b 8.851(2)
_cell_length_c 21.875(4)
_cell_measurement_reflns_used 7166
_cell_measurement_temperature 295(2)
_cell_measurement_theta_max 27.48
_cell_measurement_theta_min 3.24
_cell_volume 1537.7(7)
_computing_cell_refinement 'RAPID-AUTO (Rigaku, 1998)'
_computing_data_collection 'RAPID-AUTO (Rigaku, 1998)'
_computing_data_reduction 'CrystalStructure (Rigaku/MSC, 2002)'
_computing_molecular_graphics 'ORTEP-II (Johnson, 1976)'
_computing_publication_material 'SHELXL97 (Sheldrick, 1997)'
_computing_structure_refinement 'SHELXL97 (Sheldrick, 1997)'
_computing_structure_solution 'SHELXS97 (Sheldrick, 1997)'
_diffrn_ambient_temperature 295(2)
_diffrn_detector_area_resol_mean 10.000
_diffrn_measured_fraction_theta_full 0.983
_diffrn_measured_fraction_theta_max 0.983
_diffrn_measurement_device_type 'Rigaku R-AXIS RAPID'
_diffrn_measurement_method \w
_diffrn_radiation_monochromator graphite
_diffrn_radiation_source 'fine-focus sealed tube'
_diffrn_radiation_type MoK\a
_diffrn_radiation_wavelength 0.71073
_diffrn_reflns_av_R_equivalents 0.0485
_diffrn_reflns_av_sigmaI/netI 0.0703
_diffrn_reflns_limit_h_max 11
_diffrn_reflns_limit_h_min -11
_diffrn_reflns_limit_k_max 11
_diffrn_reflns_limit_k_min -11
_diffrn_reflns_limit_l_max 28
_diffrn_reflns_limit_l_min -28
_diffrn_reflns_number 15351
_diffrn_reflns_theta_full 27.61
_diffrn_reflns_theta_max 27.61
_diffrn_reflns_theta_min 3.24
_diffrn_standards_decay_% 0
_diffrn_standards_interval_count 0
_diffrn_standards_interval_time 0
_diffrn_standards_number 0
_exptl_absorpt_coefficient_mu 0.692
_exptl_absorpt_correction_T_max 0.8798
_exptl_absorpt_correction_T_min 0.7988
_exptl_absorpt_correction_type multi-scan
_exptl_absorpt_process_details '(ABSCOR; Higashi, 1995)'
_exptl_crystal_colour 'pale green'
_exptl_crystal_density_diffrn 1.415
_exptl_crystal_density_method 'not measured'
_exptl_crystal_description sheet
_exptl_crystal_F_000 688
_exptl_crystal_size_max 0.34
_exptl_crystal_size_mid 0.25
_exptl_crystal_size_min 0.19
_refine_diff_density_max 0.784
_refine_diff_density_min -0.742
_refine_ls_extinction_method none
_refine_ls_goodness_of_fit_ref 1.140
_refine_ls_hydrogen_treatment mixed
_refine_ls_matrix_type full
_refine_ls_number_parameters 432
_refine_ls_number_reflns 7032
_refine_ls_number_restraints 15
_refine_ls_restrained_S_all 1.139
_refine_ls_R_factor_all 0.1071
_refine_ls_R_factor_gt 0.0531
_refine_ls_shift/su_max 0.000
_refine_ls_shift/su_mean 0.000
_refine_ls_structure_factor_coef Fsqd
_refine_ls_weighting_details 'calc w = 1/[\s^2^(Fo^2^)+(0.0853P)^2^] where P=(Fo^2^+2Fc^2^)/3'
_refine_ls_weighting_scheme calc
_refine_ls_wR_factor_gt 0.1297
_refine_ls_wR_factor_ref 0.1743
_reflns_number_gt 4192
_reflns_number_total 7032
_reflns_threshold_expression I>2\s(I)
_cod_data_source_file im2040.cif
_cod_data_source_block I
_cod_original_cell_volume 1537.7(6)
_cod_database_code 2216584
_cod_database_fobs_code 2216584

loop_
_symmetry_equiv_pos_as_xyz
'x, y, z'
'-x, -y, -z'

loop_
_atom_site_type_symbol
_atom_site_label
_atom_site_fract_x
_atom_site_fract_y
_atom_site_fract_z
_atom_site_U_iso_or_equiv
_atom_site_adp_type
_atom_site_calc_flag
_atom_site_refinement_flags
_atom_site_occupancy
Ni Ni1 0.0000 0.5000 0.5000 0.02982(19) Uani d S 1
Ni Ni2 0.5000 0.0000 0.5000 0.02956(19) Uani d S 1
O O1W 0.0183(3) 0.7333(3) 0.48051(12) 0.0373(6) Uani d D 1
H H1W1 -0.054(4) 0.715(5) 0.4469(11) 0.056 Uiso d D 1
H H1W2 0.104(3) 0.813(3) 0.4787(17) 0.056 Uiso d D 1
O O2W -0.1773(3) 0.5045(3) 0.55378(13) 0.0374(6) Uani d D 1
H H2W1 -0.266(3) 0.423(3) 0.548(2) 0.056 Uiso d D 1
H H2W2 -0.203(5) 0.588(2) 0.550(2) 0.056 Uiso d D 1
O O3W 0.3556(4) -0.0891(3) 0.56486(13) 0.0425(7) Uani d D 1
H H3W1 0.329(5) -0.021(3) 0.5854(19) 0.064 Uiso d D 1
H H3W2 0.295(5) -0.1834(18) 0.569(2) 0.064 Uiso d D 1
O O4W 0.5285(3) 0.2437(3) 0.53314(12) 0.0333(6) Uani d D 1
H H4W1 0.449(3) 0.251(5) 0.5061(12) 0.050 Uiso d D 1
H H4W2 0.497(4) 0.218(5) 0.5668(10) 0.050 Uiso d D 1
O O5W -0.3714(5) -0.1696(4) 0.36447(13) 0.0526(8) Uani d D 1
H H5W1 -0.420(6) -0.176(6) 0.3269(9) 0.079 Uiso d D 1
H H5W2 -0.313(6) -0.231(5) 0.3679(19) 0.079 Uiso d D 1
O O1 -0.2010(3) 0.3951(3) 0.42308(11) 0.0307(6) Uani d . 1
O O2 -0.2224(4) 0.6112(3) 0.38158(13) 0.0524(8) Uani d . 1
O O3 -0.4238(5) -0.1841(4) 0.23630(14) 0.0631(10) Uani d . 1
O O4 0.2831(3) -0.0170(3) 0.43855(12) 0.0388(6) Uani d . 1
O O5 0.2942(4) 0.2352(3) 0.43586(12) 0.0402(6) Uani d . 1
O O6 0.1073(5) -0.1320(4) 0.08882(14) 0.0726(11) Uani d . 1
C C1 -0.2702(5) 0.4638(4) 0.38376(16) 0.0315(8) Uani d . 1
C C2 -0.4235(5) 0.3574(4) 0.33630(15) 0.0315(8) Uani d . 1
H H2 -0.4809 0.2635 0.3564 0.038 Uiso calc R 1
C C3 -0.5476(5) 0.4426(5) 0.31537(18) 0.0419(10) Uani d . 1
H H3A -0.5800 0.4813 0.3511 0.063 Uiso calc R 1
H H3B -0.6454 0.3693 0.2885 0.063 Uiso calc R 1
H H3C -0.4963 0.5314 0.2932 0.063 Uiso calc R 1
C C4 -0.3642(5) 0.2982(4) 0.28058(16) 0.0332(8) Uani d . 1
C C5 -0.4119(5) 0.1371(4) 0.26247(16) 0.0327(8) Uani d . 1
H H5 -0.4775 0.0633 0.2850 0.039 Uiso calc R 1
C C6 -0.3628(5) 0.0826(5) 0.21024(17) 0.0385(9) Uani d . 1
C C7 -0.2675(6) 0.1917(5) 0.17658(19) 0.0492(11) Uani d . 1
H H7 -0.2376 0.1563 0.1412 0.059 Uiso calc R 1
C C8 -0.2167(7) 0.3521(5) 0.1949(2) 0.0621(14) Uani d . 1
H H8 -0.1492 0.4258 0.1728 0.074 Uiso calc R 1
C C9 -0.2661(6) 0.4049(5) 0.2466(2) 0.0501(11) Uani d . 1
H H9 -0.2324 0.5143 0.2585 0.060 Uiso calc R 1
C C10 -0.3988(5) -0.0920(5) 0.19615(18) 0.0408(10) Uani d . 1
C C11 -0.3997(6) -0.1565(5) 0.13194(19) 0.0445(10) Uani d . 1
C C12 -0.4931(7) -0.1245(6) 0.0799(2) 0.0632(14) Uani d . 1
H H12 -0.5546 -0.0563 0.0837 0.076 Uiso calc R 1
C C13 -0.4960(9) -0.1930(7) 0.0220(2) 0.0818(19) Uani d . 1
H H13 -0.5623 -0.1734 -0.0130 0.098 Uiso calc R 1
C C14 -0.4026(10) -0.2894(7) 0.0156(3) 0.087(2) Uani d . 1
H H14 -0.4022 -0.3323 -0.0238 0.105 Uiso calc R 1
C C15 -0.3110(9) -0.3221(7) 0.0665(3) 0.0822(19) Uani d . 1
H H15 -0.2477 -0.3882 0.0620 0.099 Uiso calc R 1
C C16 -0.3097(7) -0.2590(6) 0.1254(2) 0.0602(13) Uani d . 1
H H16 -0.2489 -0.2851 0.1604 0.072 Uiso calc R 1
C C17 0.2332(5) 0.0918(4) 0.41577(16) 0.0326(8) Uani d . 1
C C18 0.0788(5) 0.0336(5) 0.36172(17) 0.0417(10) Uani d . 1
H H18 -0.0072 -0.0492 0.3779 0.050 Uiso calc R 1
C C19 0.0037(6) 0.1592(6) 0.3454(2) 0.0547(12) Uani d . 1
H H19A -0.0273 0.1974 0.3816 0.082 Uiso calc R 1
H H19B -0.0945 0.1151 0.3132 0.082 Uiso calc R 1
H H19C 0.0842 0.2467 0.3309 0.082 Uiso calc R 1
C C20 0.1152(5) -0.0518(5) 0.30667(17) 0.0385(9) Uani d . 1
C C21 0.1131(5) 0.0027(5) 0.24809(17) 0.0388(9) Uani d . 1
H H21 0.0941 0.0992 0.2421 0.047 Uiso calc R 1
C C22 0.1386(5) -0.0820(5) 0.19768(18) 0.0394(9) Uani d . 1
C C23 0.1690(6) -0.2258(5) 0.2073(2) 0.0513(12) Uani d . 1
H H23 0.1865 -0.2847 0.1747 0.062 Uiso calc R 1
C C24 0.1727(7) -0.2792(5) 0.2655(2) 0.0572(13) Uani d . 1
H H24 0.1937 -0.3747 0.2718 0.069 Uiso calc R 1
C C25 0.1461(6) -0.1956(5) 0.3148(2) 0.0495(11) Uani d . 1
H H25 0.1489 -0.2352 0.3536 0.059 Uiso calc R 1
C C26 0.1263(6) -0.0346(5) 0.13258(19) 0.0492(11) Uani d . 1
C C27 0.1325(6) 0.1312(5) 0.11962(17) 0.0441(10) Uani d . 1
C C28 0.2545(6) 0.2649(5) 0.15325(19) 0.0510(11) Uani d . 1
H H28 0.3303 0.2525 0.1869 0.061 Uiso calc R 1
C C29 0.2646(7) 0.4157(6) 0.1374(2) 0.0633(14) Uani d . 1
H H29 0.3485 0.5050 0.1597 0.076 Uiso calc R 1
C C30 0.1523(8) 0.4347(7) 0.0891(2) 0.0710(16) Uani d . 1
H H30 0.1579 0.5374 0.0792 0.085 Uiso calc R 1
C C31 0.0293(7) 0.3025(6) 0.0546(2) 0.0621(14) Uani d . 1
H H31 -0.0473 0.3160 0.0215 0.074 Uiso calc R 1
C C32 0.0214(6) 0.1525(6) 0.06945(18) 0.0545(12) Uani d . 1
H H32 -0.0594 0.0634 0.0457 0.065 Uiso calc R 1

loop_
_atom_site_aniso_label
_atom_site_aniso_U_11
_atom_site_aniso_U_22
_atom_site_aniso_U_33
_atom_site_aniso_U_12
_atom_site_aniso_U_13
_atom_site_aniso_U_23
Ni1 0.0269(4) 0.0246(3) 0.0340(4) 0.0048(3) 0.0027(3) 0.0027(3)
Ni2 0.0262(4) 0.0252(3) 0.0336(4) 0.0051(3) 0.0029(3) 0.0031(3)
O1W 0.0306(16) 0.0254(12) 0.0461(15) -0.0004(11) -0.0008(12) 0.0090(11)
O2W 0.0320(15) 0.0278(13) 0.0512(16) 0.0068(11) 0.0119(12) -0.0005(12)
O3W 0.0550(19) 0.0256(13) 0.0459(16) 0.0042(13) 0.0253(13) 0.0047(12)
O4W 0.0323(15) 0.0258(12) 0.0385(14) 0.0057(11) 0.0063(11) 0.0013(11)
O5W 0.079(3) 0.0448(17) 0.0418(16) 0.0346(17) 0.0068(15) -0.0009(14)
O1 0.0274(14) 0.0263(12) 0.0338(13) 0.0072(10) -0.0031(10) 0.0036(10)
O2 0.053(2) 0.0290(14) 0.0599(18) 0.0078(13) -0.0205(15) 0.0109(13)
O3 0.108(3) 0.0454(17) 0.0456(18) 0.0350(19) 0.0218(18) 0.0069(15)
O4 0.0310(15) 0.0298(13) 0.0482(15) 0.0096(11) -0.0108(12) 0.0042(12)
O5 0.0396(16) 0.0349(14) 0.0448(15) 0.0143(12) 0.0005(12) 0.0057(12)
O6 0.111(3) 0.068(2) 0.0395(17) 0.036(2) 0.0074(18) -0.0136(17)
C1 0.031(2) 0.0272(17) 0.0331(18) 0.0061(15) 0.0053(15) 0.0014(15)
C2 0.030(2) 0.0313(18) 0.0288(17) 0.0076(15) 0.0005(14) 0.0008(15)
C3 0.036(2) 0.043(2) 0.043(2) 0.0148(18) -0.0045(17) -0.0045(18)
C4 0.031(2) 0.0343(19) 0.0303(18) 0.0085(16) 0.0012(15) 0.0004(16)
C5 0.034(2) 0.0369(19) 0.0276(17) 0.0139(17) 0.0031(15) 0.0030(15)
C6 0.036(2) 0.041(2) 0.036(2) 0.0106(18) 0.0050(16) 0.0010(17)
C7 0.061(3) 0.048(2) 0.040(2) 0.016(2) 0.020(2) 0.0010(19)
C8 0.078(4) 0.046(3) 0.055(3) 0.001(2) 0.032(3) 0.003(2)
C9 0.057(3) 0.036(2) 0.050(2) 0.004(2) 0.015(2) -0.0025(19)
C10 0.048(3) 0.040(2) 0.037(2) 0.0189(19) 0.0065(18) -0.0008(18)
C11 0.052(3) 0.034(2) 0.046(2) 0.0088(19) 0.017(2) -0.0015(18)
C12 0.082(4) 0.064(3) 0.045(3) 0.027(3) 0.011(2) 0.005(2)
C13 0.114(6) 0.075(4) 0.042(3) 0.019(4) 0.004(3) 0.002(3)
C14 0.132(6) 0.058(3) 0.057(3) 0.002(4) 0.040(4) -0.017(3)
C15 0.100(5) 0.065(3) 0.086(4) 0.023(3) 0.046(4) -0.015(3)
C16 0.069(4) 0.050(3) 0.065(3) 0.023(3) 0.017(3) -0.005(2)
C17 0.028(2) 0.039(2) 0.0315(18) 0.0110(17) 0.0079(15) 0.0015(16)
C18 0.046(3) 0.047(2) 0.0324(19) 0.021(2) -0.0003(17) 0.0012(18)
C19 0.045(3) 0.070(3) 0.051(3) 0.028(2) -0.002(2) -0.005(2)
C20 0.039(2) 0.041(2) 0.035(2) 0.0182(18) -0.0020(16) -0.0017(17)
C21 0.038(2) 0.039(2) 0.038(2) 0.0160(18) -0.0001(17) -0.0057(17)
C22 0.037(2) 0.039(2) 0.039(2) 0.0131(18) 0.0003(17) -0.0053(18)
C23 0.057(3) 0.051(3) 0.048(2) 0.026(2) 0.002(2) -0.008(2)
C24 0.073(4) 0.045(2) 0.058(3) 0.031(2) 0.002(2) -0.007(2)
C25 0.059(3) 0.046(2) 0.044(2) 0.023(2) 0.002(2) 0.003(2)
C26 0.049(3) 0.054(3) 0.040(2) 0.013(2) 0.0041(19) -0.009(2)
C27 0.048(3) 0.051(2) 0.031(2) 0.016(2) 0.0046(17) -0.0027(18)
C28 0.054(3) 0.056(3) 0.037(2) 0.016(2) -0.0021(19) -0.002(2)
C29 0.081(4) 0.053(3) 0.048(3) 0.014(3) 0.011(2) 0.000(2)
C30 0.118(5) 0.064(3) 0.047(3) 0.045(3) 0.028(3) 0.015(2)
C31 0.081(4) 0.077(3) 0.036(2) 0.040(3) 0.004(2) 0.004(2)
C32 0.059(3) 0.071(3) 0.031(2) 0.023(3) 0.0002(19) -0.006(2)

loop_
_atom_type_symbol
_atom_type_description
_atom_type_scat_dispersion_real
_atom_type_scat_dispersion_imag
_atom_type_scat_source
C C 0.0033 0.0016 'International Tables Vol C Tables 4.2.6.8 and 6.1.1.4'
H H 0.0000 0.0000 'International Tables Vol C Tables 4.2.6.8 and 6.1.1.4'
O O 0.0106 0.0060 'International Tables Vol C Tables 4.2.6.8 and 6.1.1.4'
Ni Ni 0.3393 1.1124 'International Tables Vol C Tables 4.2.6.8 and 6.1.1.4'

loop_
_geom_angle_atom_site_label_1
_geom_angle_atom_site_label_2
_geom_angle_atom_site_label_3
_geom_angle_site_symmetry_1
_geom_angle_site_symmetry_3
_geom_angle
_geom_angle_publ_flag
O2W Ni1 O1W . . 88.29(11) no
O2W Ni1 O1W . 2_566 91.71(11) no
O2W Ni1 O1 . . 88.56(10) no
O1W Ni1 O1 . . 93.12(10) no
O2W Ni1 O1 . 2_566 91.44(10) no
O1W Ni1 O1 . 2_566 86.88(10) no
O3W Ni2 O4 . 2_656 91.44(12) no
O3W Ni2 O4 . . 88.56(12) no
O3W Ni2 O4W . . 90.55(10) no
O4 Ni2 O4W . . 90.65(10) no
O3W Ni2 O4W . 2_656 89.45(10) no
O4 Ni2 O4W . 2_656 89.35(10) no
O2W Ni1 O2W 2_566 . 180.0000(10) no
O2W Ni1 O1W 2_566 . 91.71(11) no
O2W Ni1 O1W 2_566 2_566 88.29(11) no
O1W Ni1 O1W . 2_566 180.0000(10) no
O2W Ni1 O1 2_566 . 91.44(10) no
O1W Ni1 O1 2_566 . 86.88(10) no
O2W Ni1 O1 2_566 2_566 88.56(10) no
O1W Ni1 O1 2_566 2_566 93.12(10) no
O1 Ni1 O1 . 2_566 180.0000(10) no
O3W Ni2 O3W 2_656 . 180.0000(10) no
O3W Ni2 O4 2_656 2_656 88.56(12) no
O3W Ni2 O4 2_656 . 91.44(12) no
O4 Ni2 O4 2_656 . 180.0000(10) no
O3W Ni2 O4W 2_656 . 89.45(10) no
O4 Ni2 O4W 2_656 . 89.35(10) no
O3W Ni2 O4W 2_656 2_656 90.55(10) no
O4 Ni2 O4W 2_656 2_656 90.65(10) no
O4W Ni2 O4W . 2_656 180.0000(10) no
Ni1 O1W H1W1 . . 101(3) no
Ni1 O1W H1W2 . . 130(3) no
H1W1 O1W H1W2 . . 111(4) no
Ni1 O2W H2W1 . . 116(3) no
Ni1 O2W H2W2 . . 111(3) no
H2W1 O2W H2W2 . . 110(3) no
Ni2 O3W H3W1 . . 116(3) no
Ni2 O3W H3W2 . . 131(3) no
H3W1 O3W H3W2 . . 110(4) no
Ni2 O4W H4W1 . . 95(3) no
Ni2 O4W H4W2 . . 94(3) no
H4W1 O4W H4W2 . . 111(4) no
H5W1 O5W H5W2 . . 110(4) no
C1 O1 Ni1 . . 128.4(2) no
C17 O4 Ni2 . . 130.0(2) no
O2 C1 O1 . . 123.7(3) no
O2 C1 C2 . . 119.2(3) no
O1 C1 C2 . . 117.1(3) no
C3 C2 C1 . . 112.2(3) no
C3 C2 C4 . . 111.2(3) no
C1 C2 C4 . . 109.4(3) no
C3 C2 H2 . . 108.0 no
C1 C2 H2 . . 108.0 no
C4 C2 H2 . . 108.0 no
C2 C3 H3A . . 109.5 no
C2 C3 H3B . . 109.5 no
H3A C3 H3B . . 109.5 no
C2 C3 H3C . . 109.5 no
H3A C3 H3C . . 109.5 no
H3B C3 H3C . . 109.5 no
C5 C4 C9 . . 118.5(3) no
C5 C4 C2 . . 120.5(3) no
C9 C4 C2 . . 121.0(3) no
C4 C5 C6 . . 120.7(4) no
C4 C5 H5 . . 119.7 no
C6 C5 H5 . . 119.7 no
C7 C6 C5 . . 119.6(4) no
C7 C6 C10 . . 120.6(4) no
C5 C6 C10 . . 119.4(4) no
C8 C7 C6 . . 120.2(4) no
C8 C7 H7 . . 119.9 no
C6 C7 H7 . . 119.9 no
C7 C8 C9 . . 119.8(4) no
C7 C8 H8 . . 120.1 no
C9 C8 H8 . . 120.1 no
C4 C9 C8 . . 121.3(4) no
C4 C9 H9 . . 119.4 no
C8 C9 H9 . . 119.4 no
O3 C10 C6 . . 121.4(3) no
O3 C10 C11 . . 118.9(3) no
C6 C10 C11 . . 119.7(4) no
C12 C11 C16 . . 119.1(4) no
C12 C11 C10 . . 122.3(4) no
C16 C11 C10 . . 118.5(4) no
C11 C12 C13 . . 120.1(5) no
C11 C12 H12 . . 119.9 no
C13 C12 H12 . . 119.9 no
C14 C13 C12 . . 120.6(6) no
C14 C13 H13 . . 119.7 no
C12 C13 H13 . . 119.7 no
C15 C14 C13 . . 119.7(5) no
C15 C14 H14 . . 120.2 no
C13 C14 H14 . . 120.2 no
C14 C15 C16 . . 121.0(6) no
C14 C15 H15 . . 119.5 no
C16 C15 H15 . . 119.5 no
C15 C16 C11 . . 119.4(5) no
C15 C16 H16 . . 120.3 no
C11 C16 H16 . . 120.3 no
O5 C17 O4 . . 124.2(3) no
O5 C17 C18 . . 120.4(3) no
O4 C17 C18 . . 115.3(3) no
C19 C18 C20 . . 115.0(3) no
C19 C18 C17 . . 113.1(3) no
C20 C18 C17 . . 111.6(3) no
C19 C18 H18 . . 105.4 no
C20 C18 H18 . . 105.4 no
C17 C18 H18 . . 105.4 no
C18 C19 H19A . . 109.5 no
C18 C19 H19B . . 109.5 no
H19A C19 H19B . . 109.5 no
C18 C19 H19C . . 109.5 no
H19A C19 H19C . . 109.5 no
H19B C19 H19C . . 109.5 no
C21 C20 C25 . . 117.7(4) no
C21 C20 C18 . . 123.6(3) no
C25 C20 C18 . . 118.6(4) no
C20 C21 C22 . . 122.5(4) no
C20 C21 H21 . . 118.8 no
C22 C21 H21 . . 118.8 no
C23 C22 C21 . . 118.4(4) no
C23 C22 C26 . . 116.9(4) no
C21 C22 C26 . . 124.7(4) no
C24 C23 C22 . . 119.3(4) no
C24 C23 H23 . . 120.4 no
C22 C23 H23 . . 120.4 no
C23 C24 C25 . . 122.0(4) no
C23 C24 H24 . . 119.0 no
C25 C24 H24 . . 119.0 no
C24 C25 C20 . . 120.2(4) no
C24 C25 H25 . . 119.9 no
C20 C25 H25 . . 119.9 no
O6 C26 C27 . . 118.6(4) no
O6 C26 C22 . . 120.5(4) no
C27 C26 C22 . . 120.9(3) no
C28 C27 C32 . . 118.8(4) no
C28 C27 C26 . . 121.8(4) no
C32 C27 C26 . . 119.2(4) no
C29 C28 C27 . . 120.5(4) no
C29 C28 H28 . . 119.7 no
C27 C28 H28 . . 119.7 no
C30 C29 C28 . . 120.0(5) no
C30 C29 H29 . . 120.0 no
C28 C29 H29 . . 120.0 no
C29 C30 C31 . . 120.5(5) no
C29 C30 H30 . . 119.7 no
C31 C30 H30 . . 119.7 no
C32 C31 C30 . . 119.5(5) no
C32 C31 H31 . . 120.2 no
C30 C31 H31 . . 120.2 no
C31 C32 C27 . . 120.6(4) no
C31 C32 H32 . . 119.7 no
C27 C32 H32 . . 119.7 no

loop_
_geom_bond_atom_site_label_1
_geom_bond_atom_site_label_2
_geom_bond_site_symmetry_2
_geom_bond_distance
_geom_bond_publ_flag
Ni1 O2W . 2.081(3) no
Ni1 O1W . 2.085(2) no
Ni1 O1 . 2.127(2) no
Ni2 O3W . 2.051(3) no
Ni2 O4 . 2.057(2) no
Ni2 O4W . 2.174(2) no
Ni1 O2W 2_566 2.081(3) no
Ni1 O1W 2_566 2.085(2) no
Ni1 O1 2_566 2.127(2) no
Ni2 O3W 2_656 2.051(3) no
Ni2 O4 2_656 2.057(2) no
Ni2 O4W 2_656 2.174(2) no
O1W H1W1 . 0.85(3) no
O1W H1W2 . 0.85(3) no
O2W H2W1 . 0.85(3) no
O2W H2W2 . 0.84(3) no
O3W H3W1 . 0.85(4) no
O3W H3W2 . 0.85(4) no
O4W H4W1 . 0.84(3) no
O4W H4W2 . 0.84(3) no
O5W H5W1 . 0.85(2) no
O5W H5W2 . 0.85(5) no
O1 C1 . 1.248(4) no
O2 C1 . 1.240(4) no
O3 C10 . 1.218(5) no
O4 C17 . 1.260(4) no
O5 C17 . 1.237(4) no
O6 C26 . 1.218(5) no
C1 C2 . 1.534(5) no
C2 C3 . 1.512(5) no
C2 C4 . 1.534(5) no
C2 H2 . 0.9800 no
C3 H3A . 0.9600 no
C3 H3B . 0.9600 no
C3 H3C . 0.9600 no
C4 C5 . 1.373(5) no
C4 C9 . 1.378(6) no
C5 C6 . 1.403(5) no
C5 H5 . 0.9300 no
C6 C7 . 1.372(6) no
C6 C10 . 1.484(5) no
C7 C8 . 1.366(6) no
C7 H7 . 0.9300 no
C8 C9 . 1.388(6) no
C8 H8 . 0.9300 no
C9 H9 . 0.9300 no
C10 C11 . 1.495(5) no
C11 C12 . 1.370(6) no
C11 C16 . 1.384(6) no
C12 C13 . 1.377(7) no
C12 H12 . 0.9300 no
C13 C14 . 1.363(9) no
C13 H13 . 0.9300 no
C14 C15 . 1.347(9) no
C14 H14 . 0.9300 no
C15 C16 . 1.383(7) no
C15 H15 . 0.9300 no
C16 H16 . 0.9300 no
C17 C18 . 1.547(5) no
C18 C19 . 1.480(6) no
C18 C20 . 1.528(5) no
C18 H18 . 0.9800 no
C19 H19A . 0.9600 no
C19 H19B . 0.9600 no
C19 H19C . 0.9600 no
C20 C21 . 1.384(5) no
C20 C25 . 1.393(6) no
C21 C22 . 1.398(5) no
C21 H21 . 0.9300 no
C22 C23 . 1.395(6) no
C22 C26 . 1.495(6) no
C23 C24 . 1.372(6) no
C23 H23 . 0.9300 no
C24 C25 . 1.378(6) no
C24 H24 . 0.9300 no
C25 H25 . 0.9300 no
C26 C27 . 1.490(6) no
C27 C28 . 1.381(6) no
C27 C32 . 1.386(6) no
C28 C29 . 1.370(7) no
C28 H28 . 0.9300 no
C29 C30 . 1.357(7) no
C29 H29 . 0.9300 no
C30 C31 . 1.385(8) no
C30 H30 . 0.9300 no
C31 C32 . 1.361(7) no
C31 H31 . 0.9300 no
C32 H32 . 0.9300 no

loop_
_geom_hbond_atom_site_label_D
_geom_hbond_atom_site_label_H
_geom_hbond_atom_site_label_A
_geom_hbond_site_symmetry_A
_geom_hbond_distance_DH
_geom_hbond_distance_HA
_geom_hbond_distance_DA
_geom_hbond_angle_DHA
_geom_hbond_publ_flag
O1W H1W1 O2 . 0.85(3) 1.82(3) 2.640(4) 162(4) yes
O2W H2W1 O4W 1_455 0.85(3) 1.92(3) 2.766(4) 177(4) yes
O2W H2W2 O5 2_566 0.84(3) 1.99(3) 2.809(4) 162(4) yes
O3W H3W1 O5W 2_556 0.85(4) 1.88(4) 2.669(4) 155(4) yes
O3W H3W2 O1 2_556 0.85(4) 1.812(17) 2.647(4) 169(4) yes
O4W H4W1 O5 . 0.84(3) 1.82(3) 2.645(4) 166(4) yes
O4W H4W2 O5W 2_556 0.84(3) 1.97(3) 2.795(4) 166(3) yes
O5W H5W1 O3 . 0.85(2) 1.98(3) 2.755(4) 152(5) yes
O5W H5W2 O2 1_545 0.85(5) 1.82(5) 2.651(4) 168(6) yes

loop_
_geom_torsion_atom_site_label_1
_geom_torsion_atom_site_label_2
_geom_torsion_atom_site_label_3
_geom_torsion_atom_site_label_4
_geom_torsion_site_symmetry_1
_geom_torsion
_geom_torsion_publ_flag
O2W Ni1 O1 C1 2_566 -91.4(3) no
O2W Ni1 O1 C1 . 88.6(3) no
O1W Ni1 O1 C1 . 0.4(3) no
O1W Ni1 O1 C1 2_566 -179.6(3) no
O3W Ni2 O4 C17 2_656 -67.2(3) no
O3W Ni2 O4 C17 . 112.8(3) no
O4W Ni2 O4 C17 . 22.3(3) no
O4W Ni2 O4 C17 2_656 -157.7(3) no
Ni1 O1 C1 O2 . 4.7(6) no
Ni1 O1 C1 C2 . -174.8(2) no
O2 C1 C2 C3 . -29.9(5) no
O1 C1 C2 C3 . 149.7(3) no
O2 C1 C2 C4 . 94.0(4) no
O1 C1 C2 C4 . -86.4(4) no
C3 C2 C4 C5 . -110.6(4) no
C1 C2 C4 C5 . 124.9(4) no
C3 C2 C4 C9 . 67.6(5) no
C1 C2 C4 C9 . -57.0(5) no
C9 C4 C5 C6 . -0.4(6) no
C2 C4 C5 C6 . 177.8(3) no
C4 C5 C6 C7 . -0.7(6) no
C4 C5 C6 C10 . 172.8(4) no
C5 C6 C7 C8 . 1.9(7) no
C10 C6 C7 C8 . -171.5(4) no
C6 C7 C8 C9 . -2.0(8) no
C5 C4 C9 C8 . 0.3(7) no
C2 C4 C9 C8 . -177.9(4) no
C7 C8 C9 C4 . 0.9(8) no
C7 C6 C10 O3 . 151.8(5) no
C5 C6 C10 O3 . -21.6(6) no
C7 C6 C10 C11 . -26.3(6) no
C5 C6 C10 C11 . 160.3(4) no
O3 C10 C11 C12 . 129.5(5) no
C6 C10 C11 C12 . -52.4(6) no
O3 C10 C11 C16 . -47.0(6) no
C6 C10 C11 C16 . 131.1(4) no
C16 C11 C12 C13 . -0.4(8) no
C10 C11 C12 C13 . -176.8(5) no
C11 C12 C13 C14 . -1.9(9) no
C12 C13 C14 C15 . 2.2(10) no
C13 C14 C15 C16 . -0.2(10) no
C14 C15 C16 C11 . -2.1(9) no
C12 C11 C16 C15 . 2.3(8) no
C10 C11 C16 C15 . 178.9(5) no
Ni2 O4 C17 O5 . -14.4(6) no
Ni2 O4 C17 C18 . 169.2(3) no
O5 C17 C18 C19 . -8.5(6) no
O4 C17 C18 C19 . 168.1(4) no
O5 C17 C18 C20 . 123.0(4) no
O4 C17 C18 C20 . -60.5(5) no
C19 C18 C20 C21 . 13.1(6) no
C17 C18 C20 C21 . -117.4(4) no
C19 C18 C20 C25 . -164.4(4) no
C17 C18 C20 C25 . 65.1(5) no
C25 C20 C21 C22 . 0.8(6) no
C18 C20 C21 C22 . -176.7(4) no
C20 C21 C22 C23 . -0.7(6) no
C20 C21 C22 C26 . 175.7(4) no
C21 C22 C23 C24 . 0.1(7) no
C26 C22 C23 C24 . -176.6(4) no
C22 C23 C24 C25 . 0.4(8) no
C23 C24 C25 C20 . -0.3(8) no
C21 C20 C25 C24 . -0.3(7) no
C18 C20 C25 C24 . 177.4(4) no
C23 C22 C26 O6 . 15.3(7) no
C21 C22 C26 O6 . -161.2(4) no
C23 C22 C26 C27 . -166.2(4) no
C21 C22 C26 C27 . 17.3(7) no
O6 C26 C27 C28 . -133.4(5) no
C22 C26 C27 C28 . 48.1(7) no
O6 C26 C27 C32 . 41.5(7) no
C22 C26 C27 C32 . -137.0(4) no
C32 C27 C28 C29 . 0.3(7) no
C26 C27 C28 C29 . 175.3(5) no
C27 C28 C29 C30 . 1.3(8) no
C28 C29 C30 C31 . -1.6(8) no
C29 C30 C31 C32 . 0.1(8) no
C30 C31 C32 C27 . 1.5(8) no
C28 C27 C32 C31 . -1.7(7) no
C26 C27 C32 C31 . -176.8(4) no
